data_4077150
loop_
_publ_author_name
'Ramachandran, Bhaskar M.'
'Trupia, Sabrina M.'
'Geiger, William E.'
'Carroll, Patrick J.'
'Sneddon, Larry G.'

_publ_section_title
;
 Synthetic, Structural, Chemical, and Electrochemical Studies of the
 Metallatricarbadecaboranyl Analogues of Ferrocene, Ruthenocene, and
 Osmocene and the Observation of a
 Reversible\h6&#x2212;\h4Tricarbadecaboranyl Coordination that Is
 Analogous to the\h5&#x2212;\h3Cyclopentadienyl Ring-Slippage Process
;
_journal_issue 23
_journal_name_full Organometallics
_journal_page_first 5078
_journal_paper_doi 10.1021/om020757u
_journal_volume 21
_journal_year 2002
_chemical_formula_sum 'C8 H24 B14 Os'
_chemical_formula_weight 461.81
_space_group_IT_number 2
_symmetry_cell_setting triclinic
_symmetry_Int_Tables_number 2
_symmetry_space_group_name_Hall '-P 1'
_symmetry_space_group_name_H-M 'P -1'
_atom_sites_solution_hydrogens geom
_atom_sites_solution_primary direct
_atom_sites_solution_secondary difmap
_audit_creation_method SHELXL
_cell_angle_alpha 92.45(2)
_cell_angle_beta 94.08(2)
_cell_angle_gamma 105.70(2)
_cell_formula_units_Z 2
_cell_length_a 10.706(3)
_cell_length_b 12.373(3)
_cell_length_c 6.828(2)
_cell_measurement_temperature 200(2)
_cell_volume 866.7(4)
_computing_structure_refinement 'SHELXL-93 (Sheldrick, 1993)'
_computing_structure_solution 'SIR92 (Altomare, 1993)'
_diffrn_ambient_temperature 200(2)
_diffrn_measurement_device 'image plate area detector'
_diffrn_measurement_device_type 'Rigaku R-AXIS IIc'
_diffrn_measurement_method 'phi oscillations'
_diffrn_radiation_monochromator graphite
_diffrn_radiation_source 'rotating anode'
_diffrn_radiation_type MoK\a
_diffrn_radiation_wavelength 0.71069
_diffrn_reflns_av_R_equivalents 0.0417
_diffrn_reflns_av_sigmaI/netI 0.0481
_diffrn_reflns_limit_h_max 12
_diffrn_reflns_limit_h_min -12
_diffrn_reflns_limit_k_max 14
_diffrn_reflns_limit_k_min -14
_diffrn_reflns_limit_l_max 8
_diffrn_reflns_limit_l_min -7
_diffrn_reflns_number 4873
_diffrn_reflns_theta_max 25.35
_diffrn_reflns_theta_min 1.71
_exptl_absorpt_coefficient_mu 7.338
_exptl_absorpt_correction_T_max 1.028
_exptl_absorpt_correction_T_min 0.475
_exptl_absorpt_correction_type multi-scan
_exptl_crystal_density_diffrn 1.770
_exptl_crystal_F_000 436
_exptl_crystal_size_max 0.42
_exptl_crystal_size_mid 0.24
_exptl_crystal_size_min 0.04
_refine_diff_density_max 2.604
_refine_diff_density_min -2.413
_refine_diff_density_rms 0.189
_refine_ls_extinction_method none
_refine_ls_goodness_of_fit_all 1.123
_refine_ls_goodness_of_fit_obs 1.141
_refine_ls_matrix_type full
_refine_ls_number_parameters 210
_refine_ls_number_reflns 2761
_refine_ls_number_restraints 215
_refine_ls_restrained_S_all 1.086
_refine_ls_restrained_S_obs 1.097
_refine_ls_R_factor_all 0.0904
_refine_ls_R_factor_obs 0.0784
_refine_ls_shift/esd_max -0.111
_refine_ls_shift/esd_mean 0.001
_refine_ls_structure_factor_coef Fsqd
_refine_ls_weighting_details 'w=1/[\s^2^(Fo^2^)+(0.0612P)^2^+12.9867P] where P=(Fo^2^+2Fc^2^)/3'
_refine_ls_weighting_scheme calc
_refine_ls_wR_factor_all 0.1818
_refine_ls_wR_factor_obs 0.1709
_reflns_number_observed 2386
_reflns_number_total 2761
_reflns_observed_criterion >2sigma(I)
_cod_data_source_file om020757u.cif
_cod_data_source_block cmpd5
_cod_depositor_comments
;
The following automatic conversions were performed:

'_refine_ls_weighting_scheme' value 'calc
w=1/[\s^2^(Fo^2^)+(0.0612P)^2^+12.9867P] where P=(Fo^2^+2Fc^2^)/3'
was changed to 'calc'. New tag '_refine_ls_weighting_details' was
created. The value of the new tag was set to
'w=1/[\s^2^(Fo^2^)+(0.0612P)^2^+12.9867P] where P=(Fo^2^+2Fc^2^)/3'.

Automatic conversion script
Id: cif_fix_values 3143 2015-03-26 13:38:13Z robertas 

The following automatic conversions were performed:

'_exptl_absorpt_correction_type' value 'multi-scans' was replaced
with the value 'multi-scan' as specified in the replacement file
'src/cod-tools/trunk/data/replacement-values/replacement_values.lst'.

Automatic conversion script
Id: cif_fix_values 5376 2017-05-30 11:51:03Z andrius 
;
_cod_original_sg_symbol_H-M 'P -1       '
_cod_database_code 4077150

loop_
_symmetry_equiv_pos_as_xyz
'x, y, z'
'-x, -y, -z'

loop_
_atom_site_aniso_label
_atom_site_aniso_U_11
_atom_site_aniso_U_22
_atom_site_aniso_U_33
_atom_site_aniso_U_23
_atom_site_aniso_U_13
_atom_site_aniso_U_12
Os1 0.0753(5) 0.0540(4) 0.0759(5) 0.0105(3) 0.0184(3) 0.0094(3)
C2 0.094(8) 0.076(8) 0.119(10) 0.009(11) 0.007(11) 0.008(9)
C3 0.089(9) 0.092(8) 0.090(10) 0.029(10) 0.031(9) 0.007(9)
C4 0.106(11) 0.081(8) 0.111(9) 0.007(12) -0.007(12) 0.017(10)
C12 0.128(14) 0.066(9) 0.169(18) 0.026(14) 0.005(17) 0.009(11)
B5 0.097(9) 0.094(8) 0.113(9) -0.019(14) 0.035(12) 0.014(11)
B6 0.117(11) 0.094(9) 0.093(9) 0.032(12) 0.030(12) 0.021(13)
B7 0.107(13) 0.080(7) 0.102(9) 0.003(12) -0.006(13) 0.043(11)
B8 0.100(9) 0.091(8) 0.131(13) -0.011(14) 0.012(14) 0.039(11)
B9 0.093(9) 0.095(8) 0.119(11) 0.000(13) 0.030(12) 0.019(11)
B10 0.091(9) 0.096(10) 0.119(10) -0.001(15) 0.006(13) 0.024(11)
B11 0.099(9) 0.105(10) 0.114(9) -0.016(14) 0.038(12) 0.019(12)
C2' 0.121(10) 0.097(8) 0.107(10) 0.025(11) 0.010(12) 0.031(11)
C3' 0.118(10) 0.093(9) 0.108(10) 0.013(12) 0.022(11) 0.023(11)
C4' 0.106(10) 0.088(8) 0.115(10) 0.020(11) 0.028(11) 0.028(9)
C12' 0.150(17) 0.085(8) 0.146(18) 0.042(13) -0.003(17) 0.030(12)
B5' 0.116(13) 0.099(8) 0.116(9) 0.034(13) 0.030(14) 0.057(12)
B6' 0.080(10) 0.092(8) 0.114(11) -0.019(13) 0.022(12) -0.027(10)
B7' 0.122(11) 0.088(8) 0.111(9) -0.013(14) 0.023(14) 0.002(13)
B8' 0.115(10) 0.106(9) 0.127(10) 0.013(15) -0.011(15) 0.036(12)
B9' 0.111(11) 0.099(11) 0.124(10) -0.011(16) 0.045(14) -0.016(13)
B10' 0.103(9) 0.107(9) 0.133(11) -0.013(16) 0.014(15) 0.038(12)
B11' 0.094(9) 0.112(10) 0.136(12) -0.021(17) 0.000(15) 0.009(13)

loop_
_atom_site_label
_atom_site_type_symbol
_atom_site_fract_x
_atom_site_fract_y
_atom_site_fract_z
_atom_site_U_iso_or_equiv
_atom_site_thermal_displace_type
_atom_site_occupancy
_atom_site_calc_flag
_atom_site_refinement_flags
Os1 Os 0.26556(6) 0.24923(5) 0.25130(10) 0.0693(3) Uani 1 d .
C2 C 0.3508(21) 0.1117(17) 0.2712(35) 0.099(4) Uani 1 d U
C3 C 0.4323(19) 0.3777(17) 0.1942(30) 0.092(4) Uani 1 d U
C4 C 0.4442(21) 0.1919(17) 0.4220(35) 0.102(4) Uani 1 d U
H4 H 0.4437(21) 0.1675(17) 0.5750(35) 0.127 Uiso 1 calc R
C12 C 0.2798(24) -0.0068(17) 0.3201(42) 0.124(7) Uani 1 d U
H12A H 0.3390(54) -0.0529(47) 0.3217(296) 0.186 Uiso 1 calc R
H12B H 0.2086(121) -0.0381(65) 0.2224(167) 0.186 Uiso 1 calc R
H12C H 0.2471(172) -0.0044(26) 0.4470(134) 0.186 Uiso 1 calc R
B5 B 0.3740(25) 0.1526(22) 0.0545(43) 0.103(5) Uani 1 d U
H5 H 0.3178(25) 0.0983(22) -0.0714(43) 0.129 Uiso 1 calc R
B6 B 0.4170(26) 0.2931(22) 0.0099(40) 0.101(4) Uani 1 d U
H6 H 0.3873(26) 0.3138(22) -0.1381(40) 0.126 Uiso 1 calc R
B7 B 0.4822(25) 0.3368(20) 0.4077(41) 0.094(4) Uani 1 d U
H7 H 0.4956(25) 0.3881(20) 0.5472(41) 0.117 Uiso 1 calc R
B8 B 0.5015(26) 0.1262(22) 0.2169(44) 0.105(4) Uani 1 d U
H8 H 0.5476(26) 0.0570(22) 0.2074(44) 0.131 Uiso 1 calc R
B9 B 0.5737(25) 0.3545(23) 0.1817(43) 0.103(5) Uani 1 d U
H9 H 0.6638(25) 0.4193(23) 0.1592(43) 0.129 Uiso 1 calc R
B10 B 0.5866(26) 0.2576(23) 0.3224(43) 0.103(4) Uani 1 d U
H10 H 0.6822(26) 0.2686(23) 0.4033(43) 0.128 Uiso 1 calc R
B11 B 0.5438(25) 0.2277(23) 0.0639(43) 0.107(4) Uani 1 d U
H11 H 0.6069(25) 0.2166(23) -0.0513(43) 0.134 Uiso 1 calc R
C2' C 0.1455(24) 0.3141(19) 0.0707(36) 0.108(4) Uani 1 d U
C3' C 0.1492(23) 0.2101(19) 0.4849(35) 0.107(4) Uani 1 d U
C4' C 0.1425(22) 0.3881(18) 0.2410(36) 0.101(4) Uani 1 d U
C12' C 0.1932(26) 0.5108(18) 0.2241(40) 0.127(7) Uani 1 d U
H12D H 0.1369(105) 0.5488(22) 0.2837(249) 0.190 Uiso 1 calc R
H12E H 0.1964(178) 0.5263(23) 0.0878(42) 0.190 Uiso 1 calc R
H12F H 0.2792(77) 0.5368(34) 0.2900(247) 0.190 Uiso 1 calc R
B5' B 0.0711(27) 0.1794(23) 0.0811(44) 0.103(4) Uani 1 d U
H5' H 0.0631(27) 0.1146(23) -0.0382(44) 0.129 Uiso 1 calc R
B6' B 0.0659(22) 0.1221(23) 0.3069(40) 0.106(5) Uani 1 d U
H6' H 0.0516(22) 0.0308(23) 0.3114(40) 0.132 Uiso 1 calc R
B7' B 0.1515(28) 0.3422(23) 0.4674(45) 0.112(5) Uani 1 d U
H7' H 0.2005(28) 0.4061(23) 0.5854(45) 0.140 Uiso 1 calc R
B8' B 0.0066(30) 0.3000(25) 0.0898(49) 0.116(5) Uani 1 d U
H8' H -0.0581(30) 0.3212(25) -0.0259(49) 0.145 Uiso 1 calc R
B9' B 0.0012(27) 0.2205(23) 0.4598(45) 0.119(5) Uani 1 d U
H9' H -0.0668(27) 0.1986(23) 0.5746(45) 0.148 Uiso 1 calc R
B10' B -0.0028(27) 0.3347(25) 0.3210(47) 0.113(4) Uani 1 d U
H10' H -0.0645(27) 0.3895(25) 0.3579(47) 0.141 Uiso 1 calc R
B11' B -0.0625(28) 0.1906(26) 0.2180(48) 0.119(5) Uani 1 d U
H11' H -0.1647(28) 0.1425(26) 0.1813(48) 0.149 Uiso 1 calc R
H3 H 0.4288 0.4568 0.1799 0.125 Uiso 1 d .
H2' H 0.1743 0.3443 -0.0572 0.125 Uiso 1 d .
H3 H 0.1818 0.1830 0.6106 0.125 Uiso 1 d .

loop_
_atom_type_symbol
_atom_type_description
_atom_type_scat_dispersion_real
_atom_type_scat_dispersion_imag
_atom_type_scat_source
C C 0.0033 0.0016 'International Tables Vol C Tables 4.2.6.8 and 6.1.1.4'
H H 0.0000 0.0000 'International Tables Vol C Tables 4.2.6.8 and 6.1.1.4'
B B 0.0013 0.0007 'International Tables Vol C Tables 4.2.6.8 and 6.1.1.4'
Os Os -1.2165 7.6030 'International Tables Vol C Tables 4.2.6.8 and 6.1.1.4'

loop_
_geom_angle_atom_site_label_1
_geom_angle_atom_site_label_2
_geom_angle_atom_site_label_3
_geom_angle
C2' Os1 C3' 99.3(10)
C2' Os1 C3 92.0(9)
C3' Os1 C3 136.4(9)
C2' Os1 C2 142.5(10)
C3' Os1 C2 96.7(9)
C3 Os1 C2 99.3(8)
C2' Os1 B5' 44.8(9)
C3' Os1 B5' 80.6(10)
C3 Os1 B5' 131.9(9)
C2 Os1 B5' 105.9(9)
C2' Os1 B5 108.2(11)
C3' Os1 B5 135.4(9)
C3 Os1 B5 77.7(9)
C2 Os1 B5 41.6(10)
B5' Os1 B5 94.8(10)
C2' Os1 B6' 81.9(10)
C3' Os1 B6' 42.6(9)
C3 Os1 B6' 173.1(9)
C2 Os1 B6' 87.6(10)
B5' Os1 B6' 43.9(9)
B5 Os1 B6' 107.2(9)
C2' Os1 B6 86.5(10)
C3' Os1 B6 173.8(10)
C3 Os1 B6 40.5(8)
C2 Os1 B6 79.6(9)
B5' Os1 B6 105.2(10)
B5 Os1 B6 42.9(9)
B6' Os1 B6 141.3(9)
C2' Os1 B7' 74.0(10)
C3' Os1 B7' 41.8(9)
C3 Os1 B7' 104.2(9)
C2 Os1 B7' 135.5(10)
B5' Os1 B7' 85.5(10)
B5 Os1 B7' 177.1(9)
B6' Os1 B7' 71.1(9)
B6 Os1 B7' 139.7(9)
C2' Os1 B7 130.4(9)
C3' Os1 B7 104.4(9)
C3 Os1 B7 42.3(8)
C2 Os1 B7 76.7(8)
B5' Os1 B7 174.2(8)
B5 Os1 B7 83.7(9)
B6' Os1 B7 141.9(10)
B6 Os1 B7 69.9(10)
B7' Os1 B7 96.3(9)
C2' Os1 C4' 36.7(8)
C3' Os1 C4' 77.2(8)
C3 Os1 C4' 88.3(8)
C2 Os1 C4' 172.4(7)
B5' Os1 C4' 68.9(9)
B5 Os1 C4' 142.3(10)
B6' Os1 C4' 84.9(9)
B6 Os1 C4' 106.9(8)
B7' Os1 C4' 40.4(9)
B7 Os1 C4' 109.0(8)
C2' Os1 C4 167.8(8)
C3' Os1 C4 92.4(9)
C3 Os1 C4 77.0(8)
C2 Os1 C4 37.6(7)
B5' Os1 C4 142.1(8)
B5 Os1 C4 64.6(10)
B6' Os1 C4 109.4(10)
B6 Os1 C4 81.7(9)
B7' Os1 C4 113.6(10)
B7 Os1 C4 41.7(7)
C4' Os1 C4 145.8(8)
C4 C2 C12 121.2(22)
C4 C2 B5 110.6(18)
C12 C2 B5 125.4(20)
C4 C2 B8 70.1(16)
C12 C2 B8 114.0(20)
B5 C2 B8 67.6(17)
C4 C2 Os1 82.4(13)
C12 C2 Os1 125.2(16)
B5 C2 Os1 75.4(13)
B8 C2 Os1 120.6(15)
B6 C3 B9 74.3(17)
B6 C3 B7 116.3(18)
B9 C3 B7 69.6(16)
B6 C3 Os1 78.4(12)
B9 C3 Os1 122.0(15)
B7 C3 Os1 78.8(11)
C2 C4 B10 111.0(19)
C2 C4 B7 122.2(20)
B10 C4 B7 62.1(14)
C2 C4 B8 58.5(14)
B10 C4 B8 58.5(14)
B7 C4 B8 111.0(18)
C2 C4 Os1 60.0(12)
B10 C4 Os1 108.3(15)
B7 C4 Os1 68.4(12)
B8 C4 Os1 100.3(13)
C2 B5 B6 121.4(19)
C2 B5 B11 105.4(21)
B6 B5 B11 60.8(15)
C2 B5 B8 57.5(16)
B6 B5 B8 108.2(19)
B11 B5 B8 54.7(16)
C2 B5 Os1 62.9(11)
B6 B5 Os1 69.9(12)
B11 B5 Os1 110.0(14)
B8 B5 Os1 105.3(15)
C3 B6 B5 116.1(19)
C3 B6 B11 102.6(20)
B5 B6 B11 61.8(15)
C3 B6 B9 54.1(14)
B5 B6 B9 103.5(20)
B11 B6 B9 53.3(14)
C3 B6 Os1 61.0(10)
B5 B6 Os1 67.2(11)
B11 B6 Os1 108.8(15)
B9 B6 Os1 98.9(14)
C3 B7 C4 114.3(19)
C3 B7 B10 99.6(19)
C4 B7 B10 58.6(13)
C3 B7 B9 54.2(14)
C4 B7 B9 100.8(17)
B10 B7 B9 51.6(14)
C3 B7 Os1 58.9(10)
C4 B7 Os1 69.9(12)
B10 B7 Os1 107.2(15)
B9 B7 Os1 98.6(14)
C2 B8 B11 110.0(21)
C2 B8 B10 104.3(17)
B11 B8 B10 63.7(16)
C2 B8 B5 55.0(14)
B11 B8 B5 62.5(16)
B10 B8 B5 104.5(18)
C2 B8 C4 51.4(12)
B11 B8 C4 104.3(18)
B10 B8 C4 58.1(13)
B5 B8 C4 89.8(15)
B10 B9 C3 109.8(19)
B10 B9 B11 66.3(18)
C3 B9 B11 105.4(19)
B10 B9 B7 61.2(15)
C3 B9 B7 56.2(12)
B11 B9 B7 107.5(18)
B10 B9 B6 106.3(19)
C3 B9 B6 51.7(13)
B11 B9 B6 58.8(16)
B7 B9 B6 92.5(15)
B9 B10 C4 114.0(20)
B9 B10 B8 111.1(22)
C4 B10 B8 63.4(15)
B9 B10 B7 67.1(16)
C4 B10 B7 59.3(13)
B8 B10 B7 112.7(19)
B9 B10 B11 58.9(17)
C4 B10 B11 102.6(18)
B8 B10 B11 56.1(15)
B7 B10 B11 106.5(20)
B8 B11 B9 111.1(21)
B8 B11 B6 112.2(18)
B9 B11 B6 67.8(17)
B8 B11 B10 60.2(16)
B9 B11 B10 54.8(15)
B6 B11 B10 104.7(18)
B8 B11 B5 62.8(16)
B9 B11 B5 111.4(18)
B6 B11 B5 57.4(15)
B10 B11 B5 102.4(18)
C4' C2' B8' 75.5(19)
C4' C2' B5' 117.0(19)
B8' C2' B5' 70.6(17)
C4' C2' Os1 85.8(14)
B8' C2' Os1 125.2(19)
B5' C2' Os1 73.5(14)
B9' C3' B6' 70.2(17)
B9' C3' B7' 70.4(17)
B6' C3' B7' 116.2(22)
B9' C3' Os1 118.7(17)
B6' C3' Os1 77.4(12)
B7' C3' Os1 80.1(13)
C2' C4' C12' 117.7(21)
C2' C4' B10' 104.4(19)
C12' C4' B10' 120.5(21)
C2' C4' B7' 119.7(19)
C12' C4' B7' 116.5(21)
B10' C4' B7' 67.3(17)
C2' C4' B8' 52.5(15)
C12' C4' B8' 123.9(22)
B10' C4' B8' 56.5(16)
B7' C4' B8' 111.5(18)
C2' C4' Os1 57.5(12)
C12' C4' Os1 127.6(17)
B10' C4' Os1 109.8(15)
B7' C4' Os1 69.5(13)
B8' C4' Os1 94.9(14)
C2' B5' B6' 118.5(22)
C2' B5' B11' 99.5(19)
B6' B5' B11' 64.5(17)
C2' B5' B8' 49.9(14)
B6' B5' B8' 109.9(21)
B11' B5' B8' 55.3(16)
C2' B5' Os1 61.6(13)
B6' B5' Os1 71.4(13)
B11' B5' Os1 113.1(18)
B8' B5' Os1 101.2(17)
C3' B6' B5' 113.3(19)
C3' B6' B9' 54.6(14)
B5' B6' B9' 102.6(22)
C3' B6' B11' 103.2(20)
B5' B6' B11' 59.6(17)
B9' B6' B11' 54.8(16)
C3' B6' Os1 60.0(10)
B5' B6' Os1 64.6(12)
B9' B6' Os1 97.8(12)
B11' B6' Os1 105.4(16)
C3' B7' C4' 117.4(20)
C3' B7' B10' 103.7(19)
C4' B7' B10' 56.0(16)
C3' B7' B9' 54.4(15)
C4' B7' B9' 102.6(20)
B10' B7' B9' 55.7(16)
C3' B7' Os1 58.1(12)
C4' B7' Os1 70.2(12)
B10' B7' Os1 103.7(15)
B9' B7' Os1 95.3(14)
C2' B8' B10' 105.1(23)
C2' B8' B11' 113.7(25)
B10' B8' B11' 66.5(19)
C2' B8' C4' 52.0(15)
B10' B8' C4' 57.7(16)
B11' B8' C4' 107.8(22)
C2' B8' B5' 59.4(17)
B10' B8' B5' 107.7(23)
B11' B8' B5' 62.0(17)
C4' B8' B5' 94.9(20)
C3' B9' B11' 110.8(20)
C3' B9' B10' 109.2(18)
B11' B9' B10' 63.1(19)
C3' B9' B6' 55.2(14)
B11' B9' B6' 62.8(17)
B10' B9' B6' 107.5(20)
C3' B9' B7' 55.2(14)
B11' B9' B7' 108.0(20)
B10' B9' B7' 61.2(16)
B6' B9' B7' 95.5(16)
B8' B10' C4' 65.8(17)
B8' B10' B9' 108.9(21)
C4' B10' B9' 109.4(20)
B8' B10' B11' 57.7(17)
C4' B10' B11' 107.3(19)
B9' B10' B11' 58.0(17)
B8' B10' B7' 110.5(20)
C4' B10' B7' 56.7(15)
B9' B10' B7' 63.1(17)
B11' B10' B7' 105.7(20)
B8' B11' B9' 107.9(21)
B8' B11' B5' 62.7(17)
B9' B11' B5' 105.6(22)
B8' B11' B10' 55.7(17)
B9' B11' B10' 58.9(17)
B5' B11' B10' 100.8(19)
B8' B11' B6' 108.7(20)
B9' B11' B6' 62.4(17)
B5' B11' B6' 55.8(15)
B10' B11' B6' 104.2(18)

loop_
_geom_bond_atom_site_label_1
_geom_bond_atom_site_label_2
_geom_bond_distance
Os1 C2' 2.06(2)
Os1 C3' 2.09(2)
Os1 C3 2.12(2)
Os1 C2 2.14(2)
Os1 B5' 2.24(3)
Os1 B5 2.33(2)
Os1 B6' 2.35(2)
Os1 B6 2.37(2)
Os1 B7' 2.42(3)
Os1 B7 2.43(3)
Os1 C4' 2.43(2)
Os1 C4 2.45(2)
C2 C4 1.51(3)
C2 C12 1.52(3)
C2 B5 1.60(4)
C2 B8 1.65(3)
C3 B6 1.57(3)
C3 B9 1.62(3)
C3 B7 1.66(3)
C4 B10 1.72(3)
C4 B7 1.74(3)
C4 B8 1.81(3)
B5 B6 1.72(4)
B5 B11 1.80(3)
B5 B8 1.80(4)
B6 B11 1.78(4)
B6 B9 1.93(4)
B7 B10 1.78(3)
B7 B9 1.88(4)
B8 B11 1.66(4)
B8 B10 1.73(4)
B9 B10 1.60(4)
B9 B11 1.67(4)
B10 B11 1.79(4)
C2' C4' 1.46(3)
C2' B8' 1.47(4)
C2' B5' 1.65(3)
C3' B9' 1.62(4)
C3' B6' 1.63(3)
C3' B7' 1.64(4)
C4' C12' 1.48(3)
C4' B10' 1.66(3)
C4' B7' 1.67(4)
C4' B8' 1.79(4)
B5' B6' 1.72(4)
B5' B11' 1.80(4)
B5' B8' 1.81(4)
B6' B9' 1.87(4)
B6' B11' 1.88(4)
B7' B10' 1.85(4)
B7' B9' 1.88(3)
B8' B10' 1.64(4)
B8' B11' 1.67(4)
B9' B11' 1.73(4)
B9' B10' 1.74(4)
B10' B11' 1.82(4)
